data_1512334
loop_
_publ_author_name
'Wang, Quan-Gang'
'Zhou, Qing-Qing'
'Deng, Jin-Gen'
'Chen, Ying-Chun'

_publ_section_title
;
 An Asymmetric Allylic Alkylation--Smiles Rearrangement--Sulfinate
 Addition Sequence to Construct Chiral Cyclic Sulfones
;
_journal_issue 18
_journal_name_full 'Organic Letters'
_journal_page_first 4786
_journal_paper_doi 10.1021/ol402158u
_journal_volume 15
_journal_year 2013
_chemical_absolute_configuration ad
_chemical_formula_sum 'C27 H23 N O6 S2'
_chemical_formula_weight 521.58
_chemical_name_systematic
; 
 ? 
;
_space_group_IT_number 4
_symmetry_cell_setting monoclinic
_symmetry_space_group_name_Hall 'P 2yb'
_symmetry_space_group_name_H-M 'P 1 21 1'
_atom_sites_solution_hydrogens geom
_atom_sites_solution_primary direct
_atom_sites_solution_secondary difmap
_audit_creation_method SHELXL-97
_cell_angle_alpha 90.00
_cell_angle_beta 104.183(2)
_cell_angle_gamma 90.00
_cell_formula_units_Z 2
_cell_length_a 10.029(2)
_cell_length_b 10.377(2)
_cell_length_c 12.246(3)
_cell_measurement_reflns_used 4836
_cell_measurement_temperature 153(2)
_cell_measurement_theta_max 29.131
_cell_measurement_theta_min 2.094
_cell_volume 1235.6(5)
_computing_cell_refinement 'CrystalClear (Rigaku Inc., 2008)'
_computing_data_collection 'CrystalClear (Rigaku Inc., 2008)'
_computing_data_reduction 'CrystalClear (Rigaku Inc., 2008)'
_computing_structure_refinement 'SHELXL-97 (Sheldrick, 1997)'
_computing_structure_solution 'SHELXS-97 (Sheldrick, 1990)'
_diffrn_ambient_temperature 153(2)
_diffrn_detector_area_resol_mean 28.5714
_diffrn_measured_fraction_theta_full 0.977
_diffrn_measured_fraction_theta_max 0.977
_diffrn_measurement_device_type AFC10/Saturn724+
_diffrn_measurement_method 'phi and omega scans'
_diffrn_radiation_monochromator graphite
_diffrn_radiation_source 'Rotating Anode'
_diffrn_radiation_type MoK\a
_diffrn_radiation_wavelength 0.71073
_diffrn_reflns_av_R_equivalents 0.0305
_diffrn_reflns_av_sigmaI/netI 0.0579
_diffrn_reflns_limit_h_max 12
_diffrn_reflns_limit_h_min -13
_diffrn_reflns_limit_k_max 14
_diffrn_reflns_limit_k_min -14
_diffrn_reflns_limit_l_max 16
_diffrn_reflns_limit_l_min -16
_diffrn_reflns_number 11080
_diffrn_reflns_theta_full 29.12
_diffrn_reflns_theta_max 29.12
_diffrn_reflns_theta_min 2.09
_diffrn_standards_decay_% 0
_diffrn_standards_interval_count 0
_diffrn_standards_interval_time 0
_diffrn_standards_number 0
_exptl_absorpt_coefficient_mu 0.260
_exptl_absorpt_correction_T_max 0.9670
_exptl_absorpt_correction_T_min 0.9078
_exptl_absorpt_correction_type multi-scan
_exptl_crystal_colour Colorless
_exptl_crystal_density_diffrn 1.402
_exptl_crystal_density_method 'not measured'
_exptl_crystal_description Prism
_exptl_crystal_F_000 544
_exptl_crystal_size_max 0.38
_exptl_crystal_size_mid 0.25
_exptl_crystal_size_min 0.13
_refine_diff_density_max 0.276
_refine_diff_density_min -0.299
_refine_diff_density_rms 0.050
_refine_ls_abs_structure_details 'Flack H D (1983), Acta Cryst. A39, 876-881'
_refine_ls_abs_structure_Flack 0.04(5)
_refine_ls_extinction_coef 0.0153(14)
_refine_ls_extinction_expression Fc^*^=kFc[1+0.001xFc^2^\l^3^/sin(2\q)]^-1/4^
_refine_ls_extinction_method SHELXL
_refine_ls_goodness_of_fit_ref 1.000
_refine_ls_hydrogen_treatment constr
_refine_ls_matrix_type full
_refine_ls_number_parameters 328
_refine_ls_number_reflns 5821
_refine_ls_number_restraints 1
_refine_ls_restrained_S_all 1.000
_refine_ls_R_factor_all 0.0456
_refine_ls_R_factor_gt 0.0395
_refine_ls_shift/su_max 0.000
_refine_ls_shift/su_mean 0.000
_refine_ls_structure_factor_coef Fsqd
_refine_ls_weighting_details 'calc w=1/[\s^2^(Fo^2^)+(0.0316P)^2^+0.0960P] where P=(Fo^2^+2Fc^2^)/3'
_refine_ls_weighting_scheme calc
_refine_ls_wR_factor_gt 0.0746
_refine_ls_wR_factor_ref 0.0778
_reflns_number_gt 5180
_reflns_number_total 5821
_reflns_threshold_expression >2sigma(I)
_cod_data_source_file ol402158u_si_002.cif
_cod_data_source_block 4j
_cod_depositor_comments
;
The following automatic conversions were performed:

'_symmetry_cell_setting' value 'Monoclinic' changed to 'monoclinic'
according to /home/saulius/struct/CIF-dictionaries/cif_core.dic
dictionary named 'cif_core.dic' version 2.4.2 from 2011-04-26.

Automatic conversion script
Id: cif_fix_values 1891 2012-01-12 08:04:46Z andrius 

The following automatic conversions were performed:

'_exptl_absorpt_correction_type' value 'Multi-scans' was replaced
with the value 'multi-scan' as specified in the replacement file
'src/cod-tools/trunk/data/replacement-values/replacement_values.lst'.

Automatic conversion script
Id: cif_fix_values 5376 2017-05-30 11:51:03Z andrius 
;
_cod_original_cell_volume 1235.7(5)
_cod_original_sg_symbol_H-M P2(1)
_cod_database_code 1512334

loop_
_symmetry_equiv_pos_as_xyz
'x, y, z'
'-x, y+1/2, -z'

loop_
_atom_site_label
_atom_site_type_symbol
_atom_site_fract_x
_atom_site_fract_y
_atom_site_fract_z
_atom_site_U_iso_or_equiv
_atom_site_adp_type
_atom_site_occupancy
_atom_site_symmetry_multiplicity
_atom_site_calc_flag
_atom_site_refinement_flags
S1 S 0.89372(5) 0.49866(5) 0.42456(4) 0.02083(11) Uani 1 1 d .
S2 S 0.52463(6) 0.74178(6) 0.26603(5) 0.03208(14) Uani 1 1 d .
O1 O 0.78189(13) 0.76059(14) 0.39751(11) 0.0221(3) Uani 1 1 d .
O2 O 1.03211(14) 0.54810(14) 0.44748(12) 0.0254(3) Uani 1 1 d .
O3 O 0.81669(15) 0.49015(16) 0.30916(11) 0.0282(3) Uani 1 1 d .
O4 O 0.99298(15) 0.23066(14) 0.75726(12) 0.0274(3) Uani 1 1 d .
O5 O 0.76721(16) 0.23978(18) 0.68126(17) 0.0493(5) Uani 1 1 d .
O6 O 0.99173(17) 0.87015(16) 0.97111(13) 0.0364(4) Uani 1 1 d .
N1 N 0.71169(18) 0.91732(19) 0.26120(15) 0.0277(4) Uani 1 1 d .
C1 C 0.8022(2) 0.57885(19) 0.51139(16) 0.0182(4) Uani 1 1 d .
C2 C 0.81486(19) 0.50501(19) 0.62113(15) 0.0187(4) Uani 1 1 d .
H2 H 0.7224 0.4702 0.6229 0.022 Uiso 1 1 calc R
C3 C 0.9145(2) 0.38957(19) 0.61958(17) 0.0212(4) Uani 1 1 d .
H3 H 1.0117 0.4179 0.6510 0.025 Uiso 1 1 calc R
C4 C 0.8952(2) 0.34952(19) 0.49635(17) 0.0228(4) Uani 1 1 d .
H4A H 0.8074 0.3026 0.4686 0.027 Uiso 1 1 calc R
H4B H 0.9719 0.2942 0.4868 0.027 Uiso 1 1 calc R
C5 C 0.7419(2) 0.69317(19) 0.48323(16) 0.0185(4) Uani 1 1 d .
C6 C 0.6839(2) 0.8146(2) 0.31258(16) 0.0210(4) Uani 1 1 d .
C7 C 0.5967(2) 0.9418(2) 0.17189(18) 0.0276(5) Uani 1 1 d .
C8 C 0.5897(3) 1.0436(3) 0.0964(2) 0.0426(6) Uani 1 1 d .
H8 H 0.6631 1.1035 0.1047 0.051 Uiso 1 1 calc R
C9 C 0.4734(3) 1.0551(3) 0.0096(2) 0.0457(7) Uani 1 1 d .
H9 H 0.4675 1.1234 -0.0430 0.055 Uiso 1 1 calc R
C10 C 0.3649(3) 0.9696(2) -0.00282(19) 0.0369(6) Uani 1 1 d .
H10 H 0.2869 0.9793 -0.0645 0.044 Uiso 1 1 calc R
C11 C 0.3679(3) 0.8694(3) 0.0735(2) 0.0362(6) Uani 1 1 d .
H11 H 0.2925 0.8121 0.0666 0.043 Uiso 1 1 calc R
C12 C 0.4867(2) 0.8568(2) 0.16064(17) 0.0253(5) Uani 1 1 d .
C13 C 0.65387(19) 0.76096(19) 0.54503(16) 0.0198(4) Uani 1 1 d .
C14 C 0.6838(2) 0.8870(2) 0.58078(19) 0.0260(5) Uani 1 1 d .
H14 H 0.7556 0.9327 0.5594 0.031 Uiso 1 1 calc R
C15 C 0.6084(2) 0.9457(2) 0.6478(2) 0.0347(5) Uani 1 1 d .
H15 H 0.6298 1.0315 0.6734 0.042 Uiso 1 1 calc R
C16 C 0.5020(2) 0.8804(2) 0.6777(2) 0.0356(6) Uani 1 1 d .
H16 H 0.4508 0.9212 0.7238 0.043 Uiso 1 1 calc R
C17 C 0.4706(2) 0.7555(2) 0.64027(18) 0.0287(5) Uani 1 1 d .
H17 H 0.3974 0.7106 0.6602 0.034 Uiso 1 1 calc R
C18 C 0.5462(2) 0.6961(2) 0.57373(17) 0.0238(4) Uani 1 1 d .
H18 H 0.5242 0.6107 0.5476 0.029 Uiso 1 1 calc R
C19 C 0.8644(2) 0.59333(18) 0.72143(16) 0.0194(4) Uani 1 1 d .
C20 C 0.9893(2) 0.65852(19) 0.73544(17) 0.0236(4) Uani 1 1 d .
H20 H 1.0472 0.6401 0.6865 0.028 Uiso 1 1 calc R
C21 C 1.0298(2) 0.7494(2) 0.81954(17) 0.0261(4) Uani 1 1 d .
H21 H 1.1149 0.7934 0.8282 0.031 Uiso 1 1 calc R
C22 C 0.9445(2) 0.7763(2) 0.89198(17) 0.0266(5) Uani 1 1 d .
C23 C 0.8225(2) 0.7106(2) 0.88058(17) 0.0274(5) Uani 1 1 d .
H23 H 0.7654 0.7280 0.9303 0.033 Uiso 1 1 calc R
C24 C 0.7832(2) 0.6186(2) 0.79597(16) 0.0228(4) Uani 1 1 d .
H24 H 0.6997 0.5725 0.7892 0.027 Uiso 1 1 calc R
C25 C 0.8947(3) 0.9227(2) 1.0262(2) 0.0424(6) Uani 1 1 d .
H25A H 0.8678 0.8565 1.0737 0.051 Uiso 1 1 calc R
H25B H 0.8133 0.9520 0.9697 0.051 Uiso 1 1 calc R
H25C H 0.9362 0.9958 1.0730 0.051 Uiso 1 1 calc R
C26 C 0.8812(2) 0.2787(2) 0.68879(18) 0.0259(5) Uani 1 1 d .
C27 C 0.9707(3) 0.1212(2) 0.82442(19) 0.0372(6) Uani 1 1 d .
H27A H 0.9286 0.0507 0.7745 0.045 Uiso 1 1 calc R
H27B H 0.9096 0.1465 0.8720 0.045 Uiso 1 1 calc R
H27C H 1.0590 0.0925 0.8721 0.045 Uiso 1 1 calc R

loop_
_atom_site_aniso_label
_atom_site_aniso_U_11
_atom_site_aniso_U_22
_atom_site_aniso_U_33
_atom_site_aniso_U_23
_atom_site_aniso_U_13
_atom_site_aniso_U_12
S1 0.0224(3) 0.0209(2) 0.0200(2) -0.0012(2) 0.00676(19) 0.0023(2)
S2 0.0291(3) 0.0302(3) 0.0332(3) 0.0101(3) 0.0003(2) -0.0064(3)
O1 0.0202(7) 0.0247(8) 0.0221(7) 0.0067(6) 0.0063(6) 0.0018(6)
O2 0.0209(7) 0.0257(8) 0.0316(8) 0.0022(6) 0.0101(6) 0.0007(6)
O3 0.0333(8) 0.0338(8) 0.0174(7) -0.0039(7) 0.0060(6) 0.0035(7)
O4 0.0343(8) 0.0218(7) 0.0243(7) 0.0056(6) 0.0041(6) 0.0031(7)
O5 0.0285(9) 0.0357(10) 0.0871(15) 0.0268(11) 0.0207(9) 0.0027(9)
O6 0.0552(11) 0.0276(9) 0.0260(8) -0.0074(7) 0.0090(8) -0.0063(8)
N1 0.0231(10) 0.0325(10) 0.0249(9) 0.0072(8) 0.0008(8) 0.0020(8)
C1 0.0176(10) 0.0186(9) 0.0186(9) -0.0007(7) 0.0048(8) 0.0008(8)
C2 0.0213(10) 0.0160(9) 0.0192(9) 0.0021(8) 0.0058(8) 0.0029(9)
C3 0.0207(10) 0.0172(10) 0.0249(10) 0.0000(8) 0.0042(8) 0.0018(8)
C4 0.0232(11) 0.0165(10) 0.0279(11) -0.0023(8) 0.0050(9) 0.0003(9)
C5 0.0194(10) 0.0193(9) 0.0162(9) 0.0008(7) 0.0031(8) -0.0038(8)
C6 0.0225(11) 0.0219(10) 0.0193(10) 0.0030(8) 0.0066(8) 0.0031(9)
C7 0.0306(12) 0.0276(11) 0.0261(11) 0.0052(9) 0.0097(9) 0.0016(10)
C8 0.0437(15) 0.0382(14) 0.0457(15) 0.0208(12) 0.0106(13) 0.0015(12)
C9 0.0535(17) 0.0457(16) 0.0372(14) 0.0190(12) 0.0101(13) 0.0094(14)
C10 0.0384(14) 0.0439(16) 0.0236(11) 0.0051(10) -0.0015(10) 0.0141(12)
C11 0.0350(14) 0.0358(13) 0.0344(13) -0.0038(11) 0.0022(11) 0.0026(11)
C12 0.0285(12) 0.0244(11) 0.0227(10) 0.0008(9) 0.0057(9) 0.0046(9)
C13 0.0193(10) 0.0207(10) 0.0183(9) 0.0035(8) 0.0025(8) 0.0038(8)
C14 0.0241(11) 0.0217(11) 0.0333(11) 0.0016(9) 0.0093(9) 0.0009(9)
C15 0.0366(13) 0.0271(12) 0.0427(14) -0.0060(10) 0.0140(11) 0.0065(11)
C16 0.0318(13) 0.0408(14) 0.0367(13) -0.0006(11) 0.0130(11) 0.0123(11)
C17 0.0211(10) 0.0355(13) 0.0313(11) 0.0065(10) 0.0097(9) 0.0049(10)
C18 0.0200(11) 0.0236(10) 0.0273(11) 0.0034(8) 0.0049(9) 0.0033(9)
C19 0.0245(11) 0.0161(9) 0.0172(9) 0.0028(7) 0.0039(8) 0.0032(8)
C20 0.0283(12) 0.0220(10) 0.0212(10) 0.0048(8) 0.0071(9) 0.0003(9)
C21 0.0317(11) 0.0212(10) 0.0239(10) 0.0034(9) 0.0036(9) -0.0021(10)
C22 0.0396(13) 0.0203(10) 0.0185(10) -0.0004(8) 0.0043(9) -0.0006(9)
C23 0.0364(13) 0.0278(12) 0.0204(10) 0.0013(8) 0.0114(9) 0.0037(10)
C24 0.0242(11) 0.0245(10) 0.0197(10) 0.0032(8) 0.0057(9) 0.0017(9)
C25 0.0716(18) 0.0288(13) 0.0272(12) -0.0066(10) 0.0128(12) 0.0024(13)
C26 0.0318(12) 0.0182(10) 0.0306(12) 0.0030(8) 0.0133(10) 0.0036(9)
C27 0.0563(16) 0.0286(12) 0.0280(12) 0.0098(10) 0.0128(12) 0.0062(12)

loop_
_atom_type_symbol
_atom_type_description
_atom_type_scat_dispersion_real
_atom_type_scat_dispersion_imag
_atom_type_scat_source
C C 0.0033 0.0016 'International Tables Vol C Tables 4.2.6.8 and 6.1.1.4'
H H 0.0000 0.0000 'International Tables Vol C Tables 4.2.6.8 and 6.1.1.4'
N N 0.0061 0.0033 'International Tables Vol C Tables 4.2.6.8 and 6.1.1.4'
O O 0.0106 0.0060 'International Tables Vol C Tables 4.2.6.8 and 6.1.1.4'
S S 0.1246 0.1234 'International Tables Vol C Tables 4.2.6.8 and 6.1.1.4'

loop_
_geom_angle_atom_site_label_1
_geom_angle_atom_site_label_2
_geom_angle_atom_site_label_3
_geom_angle
O3 S1 O2 118.25(9)
O3 S1 C1 112.69(9)
O2 S1 C1 109.37(9)
O3 S1 C4 111.71(10)
O2 S1 C4 108.82(9)
C1 S1 C4 93.13(10)
C12 S2 C6 87.77(10)
C6 O1 C5 119.47(15)
C26 O4 C27 115.47(18)
C22 O6 C25 116.68(19)
C6 N1 C7 106.97(18)
C5 C1 C2 127.43(18)
C5 C1 S1 121.95(15)
C2 C1 S1 110.42(13)
C19 C2 C1 110.51(16)
C19 C2 C3 112.95(16)
C1 C2 C3 106.86(15)
C19 C2 H2 108.8
C1 C2 H2 108.8
C3 C2 H2 108.8
C26 C3 C4 110.69(17)
C26 C3 C2 110.24(16)
C4 C3 C2 107.03(16)
C26 C3 H3 109.6
C4 C3 H3 109.6
C2 C3 H3 109.6
C3 C4 S1 103.58(14)
C3 C4 H4A 111.0
S1 C4 H4A 111.0
C3 C4 H4B 111.0
S1 C4 H4B 111.0
H4A C4 H4B 109.0
C1 C5 O1 116.26(17)
C1 C5 C13 125.46(18)
O1 C5 C13 117.65(17)
N1 C6 O1 120.35(18)
N1 C6 S2 119.17(16)
O1 C6 S2 120.37(14)
C12 C7 C8 120.3(2)
C12 C7 N1 116.25(19)
C8 C7 N1 123.5(2)
C9 C8 C7 118.2(2)
C9 C8 H8 120.9
C7 C8 H8 120.9
C8 C9 C10 121.6(2)
C8 C9 H9 119.2
C10 C9 H9 119.2
C9 C10 C11 121.1(2)
C9 C10 H10 119.4
C11 C10 H10 119.4
C10 C11 C12 117.2(2)
C10 C11 H11 121.4
C12 C11 H11 121.4
C7 C12 C11 121.5(2)
C7 C12 S2 109.80(15)
C11 C12 S2 128.68(18)
C14 C13 C18 119.88(19)
C14 C13 C5 120.03(19)
C18 C13 C5 119.96(19)
C15 C14 C13 119.6(2)
C15 C14 H14 120.2
C13 C14 H14 120.2
C14 C15 C16 120.5(2)
C14 C15 H15 119.7
C16 C15 H15 119.7
C17 C16 C15 119.8(2)
C17 C16 H16 120.1
C15 C16 H16 120.1
C16 C17 C18 119.9(2)
C16 C17 H17 120.1
C18 C17 H17 120.1
C17 C18 C13 120.3(2)
C17 C18 H18 119.9
C13 C18 H18 119.9
C24 C19 C20 118.70(19)
C24 C19 C2 121.25(18)
C20 C19 C2 119.88(18)
C21 C20 C19 120.9(2)
C21 C20 H20 119.6
C19 C20 H20 119.6
C20 C21 C22 119.6(2)
C20 C21 H21 120.2
C22 C21 H21 120.2
O6 C22 C23 124.5(2)
O6 C22 C21 115.4(2)
C23 C22 C21 120.10(19)
C22 C23 C24 119.81(19)
C22 C23 H23 120.1
C24 C23 H23 120.1
C19 C24 C23 120.9(2)
C19 C24 H24 119.5
C23 C24 H24 119.5
O6 C25 H25A 109.5
O6 C25 H25B 109.5
H25A C25 H25B 109.5
O6 C25 H25C 109.5
H25A C25 H25C 109.5
H25B C25 H25C 109.5
O5 C26 O4 124.6(2)
O5 C26 C3 123.5(2)
O4 C26 C3 111.84(18)
O4 C27 H27A 109.5
O4 C27 H27B 109.5
H27A C27 H27B 109.5
O4 C27 H27C 109.5
H27A C27 H27C 109.5
H27B C27 H27C 109.5

loop_
_geom_bond_atom_site_label_1
_geom_bond_atom_site_label_2
_geom_bond_distance
S1 O3 1.4376(14)
S1 O2 1.4413(15)
S1 C1 1.773(2)
S1 C4 1.778(2)
S2 C12 1.731(2)
S2 C6 1.732(2)
O1 C6 1.364(2)
O1 C5 1.400(2)
O4 C26 1.322(3)
O4 C27 1.451(3)
O5 C26 1.194(3)
O6 C22 1.373(2)
O6 C25 1.421(3)
N1 C6 1.302(3)
N1 C7 1.405(3)
C1 C5 1.338(3)
C1 C2 1.525(3)
C2 C19 1.515(3)
C2 C3 1.563(3)
C2 H2 1.0000
C3 C26 1.514(3)
C3 C4 1.531(3)
C3 H3 1.0000
C4 H4A 0.9900
C4 H4B 0.9900
C5 C13 1.475(3)
C7 C12 1.392(3)
C7 C8 1.394(3)
C8 C9 1.377(4)
C8 H8 0.9500
C9 C10 1.383(4)
C9 H9 0.9500
C10 C11 1.393(3)
C10 H10 0.9500
C11 C12 1.397(3)
C11 H11 0.9500
C13 C14 1.389(3)
C13 C18 1.389(3)
C14 C15 1.386(3)
C14 H14 0.9500
C15 C16 1.388(3)
C15 H15 0.9500
C16 C17 1.385(3)
C16 H16 0.9500
C17 C18 1.386(3)
C17 H17 0.9500
C18 H18 0.9500
C19 C24 1.389(3)
C19 C20 1.397(3)
C20 C21 1.382(3)
C20 H20 0.9500
C21 C22 1.403(3)
C21 H21 0.9500
C22 C23 1.378(3)
C23 C24 1.393(3)
C23 H23 0.9500
C24 H24 0.9500
C25 H25A 0.9800
C25 H25B 0.9800
C25 H25C 0.9800
C27 H27A 0.9800
C27 H27B 0.9800
C27 H27C 0.9800

loop_
_geom_torsion_atom_site_label_1
_geom_torsion_atom_site_label_2
_geom_torsion_atom_site_label_3
_geom_torsion_atom_site_label_4
_geom_torsion
O3 S1 C1 C5 -50.0(2)
O2 S1 C1 C5 83.67(18)
C4 S1 C1 C5 -165.13(18)
O3 S1 C1 C2 134.83(14)
O2 S1 C1 C2 -91.49(15)
C4 S1 C1 C2 19.72(15)
C5 C1 C2 C19 -47.5(3)
S1 C1 C2 C19 127.36(14)
C5 C1 C2 C3 -170.71(19)
S1 C1 C2 C3 4.11(19)
C19 C2 C3 C26 86.3(2)
C1 C2 C3 C26 -151.95(17)
C19 C2 C3 C4 -153.23(16)
C1 C2 C3 C4 -31.5(2)
C26 C3 C4 S1 165.13(14)
C2 C3 C4 S1 44.97(18)
O3 S1 C4 C3 -153.26(13)
O2 S1 C4 C3 74.37(15)
C1 S1 C4 C3 -37.31(14)
C2 C1 C5 O1 159.24(18)
S1 C1 C5 O1 -15.0(3)
C2 C1 C5 C13 -11.4(3)
S1 C1 C5 C13 174.28(16)
C6 O1 C5 C1 133.64(19)
C6 O1 C5 C13 -54.9(2)
C7 N1 C6 O1 174.21(18)
C7 N1 C6 S2 -1.8(2)
C5 O1 C6 N1 151.09(19)
C5 O1 C6 S2 -32.9(2)
C12 S2 C6 N1 2.02(18)
C12 S2 C6 O1 -174.02(17)
C6 N1 C7 C12 0.6(3)
C6 N1 C7 C8 -178.9(2)
C12 C7 C8 C9 -1.8(4)
N1 C7 C8 C9 177.6(2)
C7 C8 C9 C10 0.7(4)
C8 C9 C10 C11 1.2(4)
C9 C10 C11 C12 -2.0(4)
C8 C7 C12 C11 1.0(3)
N1 C7 C12 C11 -178.5(2)
C8 C7 C12 S2 -179.71(19)
N1 C7 C12 S2 0.8(2)
C10 C11 C12 C7 0.9(3)
C10 C11 C12 S2 -178.27(18)
C6 S2 C12 C7 -1.44(17)
C6 S2 C12 C11 177.8(2)
C1 C5 C13 C14 126.0(2)
O1 C5 C13 C14 -44.6(3)
C1 C5 C13 C18 -49.9(3)
O1 C5 C13 C18 139.53(18)
C18 C13 C14 C15 1.9(3)
C5 C13 C14 C15 -173.98(19)
C13 C14 C15 C16 -1.1(3)
C14 C15 C16 C17 -0.1(4)
C15 C16 C17 C18 0.4(3)
C16 C17 C18 C13 0.4(3)
C14 C13 C18 C17 -1.6(3)
C5 C13 C18 C17 174.30(18)
C1 C2 C19 C24 117.3(2)
C3 C2 C19 C24 -123.10(19)
C1 C2 C19 C20 -58.0(2)
C3 C2 C19 C20 61.7(2)
C24 C19 C20 C21 -2.0(3)
C2 C19 C20 C21 173.32(18)
C19 C20 C21 C22 0.2(3)
C25 O6 C22 C23 -15.2(3)
C25 O6 C22 C21 164.54(19)
C20 C21 C22 O6 -178.50(18)
C20 C21 C22 C23 1.3(3)
O6 C22 C23 C24 178.88(19)
C21 C22 C23 C24 -0.9(3)
C20 C19 C24 C23 2.4(3)
C2 C19 C24 C23 -172.85(18)
C22 C23 C24 C19 -1.0(3)
C27 O4 C26 O5 1.4(3)
C27 O4 C26 C3 -178.21(17)
C4 C3 C26 O5 -71.2(3)
C2 C3 C26 O5 47.0(3)
C4 C3 C26 O4 108.4(2)
C2 C3 C26 O4 -133.36(18)
